data_7225414
loop_
_publ_author_name
'Yang, Bo'
'Gao, Zhong-Zheng'
'Lu, Ji-Hong'
'Zhu, Qian-Jiang'
'Xue, Sai-Feng'
'Tao, Zhu'
'Prior, Timothy J.'
'Redshaw, Carl'
'Wei, Gang'
'Xiao, Xin'

_publ_section_title
;
 Interaction of a symmetrical
 \a,\a&#x2032;,\d,\d&#x2032;-tetramethyl-cucurbit[6]uril with Ln3+:
 potential applications for isolation of lanthanides
;
_journal_issue 26
_journal_name_full CrystEngComm
_journal_page_first 5028
_journal_paper_doi 10.1039/C6CE00134C
_journal_volume 18
_journal_year 2016
_chemical_formula_sum 'C40 H44 Cl3 Lu N24 O22'
_chemical_formula_weight 1494.31
_space_group_crystal_system monoclinic
_space_group_IT_number 12
_space_group_name_Hall '-C 2y'
_space_group_name_H-M_alt 'C 1 2/m 1'
_symmetry_space_group_name_Hall '-C 2y'
_symmetry_space_group_name_H-M 'C 1 2/m 1'
_atom_sites_solution_hydrogens geom
_audit_creation_method SHELXL-2014/7
_audit_update_record
;
2016-05-31 deposited with the CCDC.
2016-06-02 downloaded from the CCDC.
;
_cell_angle_alpha 90
_cell_angle_beta 114.881(7)
_cell_angle_gamma 90
_cell_formula_units_Z 2
_cell_length_a 22.372(5)
_cell_length_b 12.330(3)
_cell_length_c 14.778(3)
_cell_measurement_reflns_used 7912
_cell_measurement_temperature 293(2)
_cell_measurement_theta_max 25.66
_cell_measurement_theta_min 2.18
_cell_volume 3698.1(14)
_computing_cell_refinement 'Bruker SMART'
_computing_data_collection 'Bruker SMART'
_computing_data_reduction 'Bruker SAINT'
_computing_molecular_graphics 'Bruker SHELXTL'
_computing_publication_material 'Bruker SHELXTL'
_computing_structure_refinement 'SHELXL-2014/7 (Sheldrick, 2014)'
_computing_structure_solution 'Bruker SHELXTL'
_diffrn_ambient_temperature 293(2)
_diffrn_measured_fraction_theta_full 0.991
_diffrn_measured_fraction_theta_max 0.904
_diffrn_measurement_device_type 'CCD area detector'
_diffrn_measurement_method 'phi and omega scans'
_diffrn_radiation_type MoK\a
_diffrn_radiation_wavelength 0.71073
_diffrn_reflns_av_R_equivalents 0.0315
_diffrn_reflns_av_unetI/netI 0.0377
_diffrn_reflns_Laue_measured_fraction_full 0.991
_diffrn_reflns_Laue_measured_fraction_max 0.904
_diffrn_reflns_limit_h_max 23
_diffrn_reflns_limit_h_min -29
_diffrn_reflns_limit_k_max 15
_diffrn_reflns_limit_k_min -15
_diffrn_reflns_limit_l_max 18
_diffrn_reflns_limit_l_min -19
_diffrn_reflns_number 11014
_diffrn_reflns_point_group_measured_fraction_full 0.991
_diffrn_reflns_point_group_measured_fraction_max 0.904
_diffrn_reflns_theta_full 25.242
_diffrn_reflns_theta_max 27.629
_diffrn_reflns_theta_min 1.942
_exptl_absorpt_coefficient_mu 1.520
_exptl_absorpt_correction_T_max 0.758
_exptl_absorpt_correction_T_min 0.681
_exptl_absorpt_correction_type multi-scan
_exptl_absorpt_process_details sadabs
_exptl_crystal_colour colourless
_exptl_crystal_density_diffrn 1.342
_exptl_crystal_description block
_exptl_crystal_F_000 1500
_exptl_crystal_size_max 0.270
_exptl_crystal_size_mid 0.230
_exptl_crystal_size_min 0.190
_platon_squeeze_details
;
;
_refine_diff_density_max 3.521
_refine_diff_density_min -1.129
_refine_diff_density_rms 0.274
_refine_ls_extinction_method none
_refine_ls_goodness_of_fit_ref 1.194
_refine_ls_hydrogen_treatment constr
_refine_ls_matrix_type full
_refine_ls_number_parameters 241
_refine_ls_number_reflns 4085
_refine_ls_number_restraints 6
_refine_ls_restrained_S_all 1.196
_refine_ls_R_factor_all 0.0762
_refine_ls_R_factor_gt 0.0742
_refine_ls_shift/su_max 0.000
_refine_ls_shift/su_mean 0.000
_refine_ls_structure_factor_coef Fsqd
_refine_ls_weighting_details 'w=1/[\s^2^(Fo^2^)+(0.1690P)^2^+6.0134P] where P=(Fo^2^+2Fc^2^)/3'
_refine_ls_weighting_scheme calc
_refine_ls_wR_factor_gt 0.2233
_refine_ls_wR_factor_ref 0.2261
_reflns_Friedel_coverage 0.000
_reflns_number_gt 3926
_reflns_number_total 4085
_reflns_threshold_expression 'I > 2\s(I)'
_cod_data_source_file c6ce00134c2.cif
_cod_data_source_block 15pp
_cod_depositor_comments 'Adding full bibliography for 7225407--7225427.cif.'
_cod_original_cell_volume 3698.2(15)
_cod_database_code 7225414
_shelx_shelxl_version_number 2014/7
_shelx_space_group_comment
;
The symmetry employed for this shelxl refinement is uniquely defined
by the following loop, which should always be used as a source of
symmetry information in preference to the above space-group names.
They are only intended as comments.
;
_shelx_estimated_absorpt_t_min 0.684
_shelx_estimated_absorpt_t_max 0.761

loop_
_space_group_symop_operation_xyz
'x, y, z'
'-x, y, -z'
'x+1/2, y+1/2, z'
'-x+1/2, y+1/2, -z'
'-x, -y, -z'
'x, -y, z'
'-x+1/2, -y+1/2, -z'
'x+1/2, -y+1/2, z'

loop_
_atom_site_label
_atom_site_type_symbol
_atom_site_fract_x
_atom_site_fract_y
_atom_site_fract_z
_atom_site_U_iso_or_equiv
_atom_site_adp_type
_atom_site_occupancy
_atom_site_site_symmetry_order
_atom_site_calc_flag
_atom_site_refinement_flags_posn
_atom_site_refinement_flags_adp
_atom_site_refinement_flags_occupancy
_atom_site_disorder_assembly
_atom_site_disorder_group
O1W O 0.9454(11) 0.5000 0.4967(16) 0.142(7) Uiso 1 2 d S . P . .
Lu1 Lu 1.0000 1.0000 0.5000 0.0280(2) Uani 1 4 d S T P . .
N1 N 0.7759(3) 0.4010(5) 0.4183(4) 0.0342(12) Uani 1 1 d . . . . .
N2 N 0.8212(3) 0.4018(5) 0.5823(4) 0.0328(11) Uani 1 1 d . . . . .
N3 N 0.9231(3) 0.4025(5) 0.7320(4) 0.0352(12) Uani 1 1 d . . . . .
N4 N 1.0312(3) 0.4021(5) 0.8083(4) 0.0338(11) Uani 1 1 d . . . . .
N5 N 1.1396(3) 0.4016(5) 0.8093(4) 0.0349(12) Uani 1 1 d . . . . .
N6 N 1.2047(3) 0.4015(5) 0.7313(4) 0.0350(12) Uani 1 1 d . . . . .
O1 O 0.8384(3) 0.2552(4) 0.5007(4) 0.0443(12) Uani 1 1 d . . . . .
O2 O 0.9795(3) 0.2539(5) 0.7149(5) 0.0571(16) Uani 1 1 d . . . . .
O3 O 1.1378(3) 0.2544(5) 0.7141(5) 0.0571(15) Uani 1 1 d . . . . .
O4 O 0.9104(6) 0.9310(9) 0.3663(9) 0.055(3) Uani 0.5 1 d . . P A 1
O6 O 0.9553(6) 0.8567(9) 0.5534(8) 0.048(3) Uani 0.5 1 d . . P B 1
O5 O 0.9255(6) 0.8584(10) 0.4513(9) 0.052(3) Uani 0.5 1 d . . P A 2
O7 O 0.9895(7) 0.9331(9) 0.6373(9) 0.055(3) Uani 0.5 1 d . . P A 2
C1 C 0.8145(3) 0.3446(5) 0.5001(5) 0.0317(13) Uani 1 1 d . . . . .
C2 C 0.7814(4) 0.5000 0.5589(7) 0.0278(17) Uani 1 2 d S T P . .
C3 C 0.7498(4) 0.5000 0.4418(7) 0.0291(17) Uani 1 2 d S T P . .
C4 C 0.8577(3) 0.3581(6) 0.6799(5) 0.0358(14) Uani 1 1 d . . . . .
H4A H 0.8612 0.2802 0.6744 0.043 Uiso 1 1 calc R U . . .
H4B H 0.8332 0.3712 0.7196 0.043 Uiso 1 1 calc R U . . .
C5 C 0.9785(3) 0.3444(6) 0.7481(5) 0.0350(14) Uani 1 1 d . . . . .
C6 C 1.0131(4) 0.5000 0.8436(6) 0.0290(17) Uani 1 2 d S T P . .
H6 H 1.0285 0.5000 0.9163 0.035 Uiso 1 2 calc R U P . .
C7 C 0.9377(4) 0.5000 0.7898(7) 0.0310(18) Uani 1 2 d S T P . .
H7 H 0.9174 0.5000 0.8371 0.037 Uiso 1 2 calc R U P . .
C8 C 1.0974(3) 0.3580(6) 0.8522(5) 0.0354(14) Uani 1 1 d . . . . .
H8A H 1.1170 0.3730 0.9232 0.043 Uiso 1 1 calc R U . . .
H8B H 1.0950 0.2799 0.8437 0.043 Uiso 1 1 calc R U . . .
C9 C 1.1580(3) 0.3443(6) 0.7477(5) 0.0360(14) Uani 1 1 d . . . . .
C10 C 1.2222(4) 0.5000 0.7898(6) 0.0307(18) Uani 1 2 d S T P . .
H10 H 1.2688 0.5000 0.8371 0.037 Uiso 1 2 calc R U P . .
C11 C 1.1770(4) 0.5000 0.8437(6) 0.0297(18) Uani 1 2 d S T P . .
H11 H 1.2022 0.5000 0.9163 0.036 Uiso 1 2 calc R U P . .
C12 C 0.7585(3) 0.3577(6) 0.3192(5) 0.0364(14) Uani 1 1 d . . . . .
H12A H 0.7648 0.2797 0.3242 0.044 Uiso 1 1 calc R U . . .
H12B H 0.7121 0.3712 0.2789 0.044 Uiso 1 1 calc R U . . .
C13 C 0.7328(5) 0.5000 0.6054(8) 0.042(2) Uani 1 2 d S T P . .
H13A H 0.7076 0.4341 0.5881 0.063 Uiso 0.5 1 calc R U P . .
H13B H 0.7561 0.5050 0.6766 0.063 Uiso 1 2 calc R U P . .
H13C H 0.7036 0.5609 0.5809 0.063 Uiso 0.5 1 calc R U P . .
C14 C 0.6735(5) 0.5000 0.3921(8) 0.044(2) Uani 1 2 d S T P . .
H14A H 0.6576 0.5659 0.4087 0.066 Uiso 0.5 1 calc R U P . .
H14B H 0.6582 0.4951 0.3211 0.066 Uiso 1 2 calc R U P . .
H14C H 0.6575 0.4390 0.4158 0.066 Uiso 0.5 1 calc R U P . .
Cl1 Cl 0.8169(4) 0.529(3) 0.8922(4) 0.154(11) Uani 0.5 1 d . U P . .
Cl2 Cl 1.0000 0.6987(11) 1.0000 0.193(11) Uani 0.5 2 d S T P . .

loop_
_atom_site_aniso_label
_atom_site_aniso_U_11
_atom_site_aniso_U_22
_atom_site_aniso_U_33
_atom_site_aniso_U_23
_atom_site_aniso_U_13
_atom_site_aniso_U_12
Lu1 0.0279(3) 0.0150(3) 0.0413(3) 0.000 0.0149(2) 0.000
N1 0.040(3) 0.021(3) 0.044(3) 0.000(2) 0.020(2) 0.004(2)
N2 0.034(3) 0.019(3) 0.043(3) 0.000(2) 0.014(2) 0.003(2)
N3 0.032(3) 0.021(3) 0.048(3) -0.003(2) 0.014(2) -0.001(2)
N4 0.031(2) 0.024(3) 0.045(3) 0.000(2) 0.014(2) 0.002(2)
N5 0.037(3) 0.023(3) 0.047(3) -0.001(2) 0.020(2) -0.001(2)
N6 0.043(3) 0.019(3) 0.049(3) 0.000(2) 0.025(2) 0.000(2)
O1 0.047(3) 0.025(3) 0.058(3) -0.001(2) 0.019(2) 0.008(2)
O2 0.051(3) 0.031(3) 0.077(4) -0.016(3) 0.015(3) 0.007(3)
O3 0.074(4) 0.032(3) 0.078(4) -0.017(3) 0.044(3) -0.018(3)
O4 0.052(6) 0.026(6) 0.059(6) -0.004(5) -0.004(5) -0.010(5)
O6 0.053(6) 0.033(6) 0.060(6) 0.008(5) 0.026(5) -0.017(5)
O5 0.048(6) 0.038(6) 0.068(7) -0.006(5) 0.022(5) -0.020(5)
O7 0.098(10) 0.025(6) 0.059(6) 0.004(5) 0.050(7) -0.006(6)
C1 0.029(3) 0.022(3) 0.046(3) -0.001(3) 0.018(2) -0.003(3)
C2 0.028(4) 0.014(4) 0.041(4) 0.000 0.015(3) 0.000
C3 0.028(4) 0.020(4) 0.040(4) 0.000 0.015(3) 0.000
C4 0.035(3) 0.024(3) 0.046(3) 0.006(3) 0.015(3) -0.004(3)
C5 0.032(3) 0.025(4) 0.044(3) 0.001(3) 0.012(2) 0.005(3)
C6 0.030(4) 0.027(5) 0.031(4) 0.000 0.013(3) 0.000
C7 0.032(4) 0.024(5) 0.039(4) 0.000 0.017(3) 0.000
C8 0.031(3) 0.027(3) 0.046(3) 0.013(3) 0.014(2) 0.005(3)
C9 0.039(3) 0.025(4) 0.043(3) 0.001(3) 0.016(3) -0.004(3)
C10 0.025(4) 0.026(5) 0.034(4) 0.000 0.007(3) 0.000
C11 0.029(4) 0.029(5) 0.028(3) 0.000 0.009(3) 0.000
C12 0.040(3) 0.026(4) 0.045(3) -0.008(3) 0.019(3) -0.011(3)
C13 0.040(5) 0.044(6) 0.052(5) 0.000 0.029(4) 0.000
C14 0.024(4) 0.049(7) 0.052(5) 0.000 0.008(4) 0.000
Cl1 0.098(4) 0.30(3) 0.062(3) -0.030(8) 0.036(3) 0.020(9)
Cl2 0.44(3) 0.076(7) 0.205(15) 0.000 0.27(2) 0.000

loop_
_atom_type_symbol
_atom_type_description
_atom_type_scat_dispersion_real
_atom_type_scat_dispersion_imag
_atom_type_scat_source
C C 0.0033 0.0016 'International Tables Vol C Tables 4.2.6.8 and 6.1.1.4'
H H 0.0000 0.0000 'International Tables Vol C Tables 4.2.6.8 and 6.1.1.4'
N N 0.0061 0.0033 'International Tables Vol C Tables 4.2.6.8 and 6.1.1.4'
O O 0.0106 0.0060 'International Tables Vol C Tables 4.2.6.8 and 6.1.1.4'
Cl Cl 0.1484 0.1585 'International Tables Vol C Tables 4.2.6.8 and 6.1.1.4'
Lu Lu -0.4720 5.8584 'International Tables Vol C Tables 4.2.6.8 and 6.1.1.4'

loop_
_geom_angle_atom_site_label_1
_geom_angle_atom_site_label_2
_geom_angle_atom_site_label_3
_geom_angle
_geom_angle_site_symmetry_1
_geom_angle_site_symmetry_3
O7 Lu1 O7 180.0 6_575 2_756
O7 Lu1 O7 137.8(6) 6_575 5_776
O7 Lu1 O7 42.2(6) 2_756 5_776
O7 Lu1 O7 42.2(6) 6_575 .
O7 Lu1 O7 137.8(6) 2_756 .
O7 Lu1 O7 180.0 5_776 .
O4 Lu1 O4 180.0 . 5_776
O4 Lu1 O4 136.7(6) . 2_756
O4 Lu1 O4 43.3(6) 5_776 2_756
O4 Lu1 O4 43.3(6) . 6_575
O4 Lu1 O4 136.7(6) 5_776 6_575
O4 Lu1 O4 180.0 2_756 6_575
O7 Lu1 O5 77.4(5) 6_575 5_776
O7 Lu1 O5 102.6(5) 2_756 5_776
O7 Lu1 O5 71.0(5) 5_776 5_776
O7 Lu1 O5 109.0(5) . 5_776
O7 Lu1 O5 71.0(4) 6_575 6_575
O7 Lu1 O5 109.0(4) 2_756 6_575
O7 Lu1 O5 77.4(5) 5_776 6_575
O7 Lu1 O5 102.6(5) . 6_575
O5 Lu1 O5 81.8(7) 5_776 6_575
O7 Lu1 O5 109.0(4) 6_575 2_756
O7 Lu1 O5 71.0(4) 2_756 2_756
O7 Lu1 O5 102.6(5) 5_776 2_756
O7 Lu1 O5 77.4(5) . 2_756
O5 Lu1 O5 98.2(7) 5_776 2_756
O5 Lu1 O5 180.0 6_575 2_756
O7 Lu1 O5 102.6(5) 6_575 .
O7 Lu1 O5 77.4(5) 2_756 .
O7 Lu1 O5 109.0(5) 5_776 .
O7 Lu1 O5 71.0(5) . .
O5 Lu1 O5 180.0 5_776 .
O5 Lu1 O5 98.2(7) 6_575 .
O5 Lu1 O5 81.8(7) 2_756 .
C1 N1 C12 121.0(6) . .
C1 N1 C3 112.8(6) . .
C12 N1 C3 125.8(6) . .
C1 N2 C4 120.6(6) . .
C1 N2 C2 113.1(6) . .
C4 N2 C2 125.8(6) . .
C5 N3 C7 112.0(6) . .
C5 N3 C4 122.5(6) . .
C7 N3 C4 124.1(6) . .
C5 N4 C6 112.4(6) . .
C5 N4 C8 123.0(6) . .
C6 N4 C8 122.9(6) . .
C9 N5 C11 112.5(6) . .
C9 N5 C8 123.0(6) . .
C11 N5 C8 123.3(6) . .
C9 N6 C12 123.3(6) . 2_756
C9 N6 C10 111.3(6) . .
C12 N6 C10 123.9(6) 2_756 .
O4 O4 Lu1 68.3(3) 6_575 .
O7 O7 Lu1 68.9(3) 6_575 .
O1 C1 N1 125.8(6) . .
O1 C1 N2 125.3(6) . .
N1 C1 N2 108.9(6) . .
N2 C2 N2 112.5(7) 6_565 .
N2 C2 C13 112.2(5) 6_565 .
N2 C2 C13 112.2(5) . .
N2 C2 C3 102.1(5) 6_565 .
N2 C2 C3 102.1(5) . .
C13 C2 C3 115.0(8) . .
N1 C3 N1 113.8(7) . 6_565
N1 C3 C14 111.1(5) . .
N1 C3 C14 111.1(5) 6_565 .
N1 C3 C2 102.9(5) . .
N1 C3 C2 102.8(5) 6_565 .
C14 C3 C2 114.8(8) . .
N2 C4 N3 114.5(6) . .
O2 C5 N4 126.1(6) . .
O2 C5 N3 125.3(7) . .
N4 C5 N3 108.5(6) . .
N4 C6 N4 114.0(7) . 6_565
N4 C6 C7 103.2(5) . .
N4 C6 C7 103.2(5) 6_565 .
N3 C7 N3 114.3(8) . 6_565
N3 C7 C6 103.5(5) . .
N3 C7 C6 103.5(5) 6_565 .
N5 C8 N4 113.4(5) . .
O3 C9 N5 125.7(7) . .
O3 C9 N6 125.3(7) . .
N5 C9 N6 108.9(6) . .
N6 C10 N6 114.3(7) . 6_565
N6 C10 C11 103.8(5) . .
N6 C10 C11 103.8(5) 6_565 .
N5 C11 N5 114.9(7) . 6_565
N5 C11 C10 103.3(5) . .
N5 C11 C10 103.3(5) 6_565 .
N6 C12 N1 114.8(6) 2_756 .

loop_
_geom_bond_atom_site_label_1
_geom_bond_atom_site_label_2
_geom_bond_distance
_geom_bond_site_symmetry_2
Lu1 O7 2.292(10) 6_575
Lu1 O7 2.292(10) 2_756
Lu1 O7 2.292(10) 5_776
Lu1 O7 2.292(10) .
Lu1 O4 2.305(10) .
Lu1 O4 2.305(10) 5_776
Lu1 O4 2.305(10) 2_756
Lu1 O4 2.305(10) 6_575
Lu1 O5 2.310(11) 5_776
Lu1 O5 2.310(11) 6_575
Lu1 O5 2.310(11) 2_756
Lu1 O5 2.310(11) .
N1 C1 1.346(9) .
N1 C12 1.450(8) .
N1 C3 1.458(7) .
N2 C1 1.357(9) .
N2 C4 1.431(8) .
N2 C2 1.455(7) .
N3 C5 1.362(9) .
N3 C7 1.431(7) .
N3 C4 1.444(9) .
N4 C5 1.344(9) .
N4 C6 1.439(7) .
N4 C8 1.449(8) .
N5 C9 1.348(9) .
N5 C11 1.440(7) .
N5 C8 1.443(8) .
N6 C9 1.364(9) .
N6 C12 1.428(9) 2_756
N6 C10 1.447(7) .
O1 C1 1.225(9) .
O2 C5 1.224(9) .
O3 C9 1.221(9) .
O4 O4 1.70(2) 6_575
O7 O7 1.65(2) 6_575
C2 N2 1.455(7) 6_565
C2 C13 1.513(12) .
C2 C3 1.570(12) .
C3 N1 1.458(7) 6_565
C3 C14 1.547(12) .
C6 N4 1.439(7) 6_565
C6 C7 1.532(12) .
C7 N3 1.431(7) 6_565
C10 N6 1.447(7) 6_565
C10 C11 1.529(12) .
C11 N5 1.440(7) 6_565
C12 N6 1.428(9) 2_756
Cl1 Cl1 0.71(6) 6_565

loop_
_geom_torsion_atom_site_label_1
_geom_torsion_atom_site_label_2
_geom_torsion_atom_site_label_3
_geom_torsion_atom_site_label_4
_geom_torsion
_geom_torsion_site_symmetry_1
_geom_torsion_site_symmetry_4
C12 N1 C1 O1 0.3(10) . .
C3 N1 C1 O1 174.3(6) . .
C12 N1 C1 N2 -178.1(6) . .
C3 N1 C1 N2 -4.1(8) . .
C4 N2 C1 O1 -1.2(10) . .
C2 N2 C1 O1 -173.6(6) . .
C4 N2 C1 N1 177.3(6) . .
C2 N2 C1 N1 4.9(8) . .
C1 N2 C2 N2 -112.2(7) . 6_565
C4 N2 C2 N2 75.9(9) . 6_565
C1 N2 C2 C13 120.2(7) . .
C4 N2 C2 C13 -51.8(9) . .
C1 N2 C2 C3 -3.5(7) . .
C4 N2 C2 C3 -175.4(6) . .
C1 N1 C3 N1 112.3(7) . 6_565
C12 N1 C3 N1 -74.0(10) . 6_565
C1 N1 C3 C14 -121.4(7) . .
C12 N1 C3 C14 52.2(9) . .
C1 N1 C3 C2 1.8(7) . .
C12 N1 C3 C2 175.5(6) . .
N2 C2 C3 N1 117.5(5) 6_565 .
N2 C2 C3 N1 0.9(7) . .
C13 C2 C3 N1 -120.8(4) . .
N2 C2 C3 N1 -0.9(7) 6_565 6_565
N2 C2 C3 N1 -117.5(5) . 6_565
C13 C2 C3 N1 120.8(4) . 6_565
N2 C2 C3 C14 -121.7(4) 6_565 .
N2 C2 C3 C14 121.7(4) . .
C13 C2 C3 C14 0.000(2) . .
C1 N2 C4 N3 102.4(7) . .
C2 N2 C4 N3 -86.2(8) . .
C5 N3 C4 N2 -108.4(8) . .
C7 N3 C4 N2 85.7(8) . .
C6 N4 C5 O2 -173.2(7) . .
C8 N4 C5 O2 -7.7(11) . .
C6 N4 C5 N3 5.3(8) . .
C8 N4 C5 N3 170.8(6) . .
C7 N3 C5 O2 173.4(7) . .
C4 N3 C5 O2 5.9(11) . .
C7 N3 C5 N4 -5.1(8) . .
C4 N3 C5 N4 -172.5(6) . .
C5 N4 C6 N4 -114.6(7) . 6_565
C8 N4 C6 N4 79.9(9) . 6_565
C5 N4 C6 C7 -3.4(7) . .
C8 N4 C6 C7 -168.9(6) . .
C5 N3 C7 N3 114.7(7) . 6_565
C4 N3 C7 N3 -78.0(10) . 6_565
C5 N3 C7 C6 2.8(8) . .
C4 N3 C7 C6 170.0(6) . .
N4 C6 C7 N3 0.3(7) . .
N4 C6 C7 N3 119.3(5) 6_565 .
N4 C6 C7 N3 -119.3(5) . 6_565
N4 C6 C7 N3 -0.3(7) 6_565 6_565
C9 N5 C8 N4 -106.9(8) . .
C11 N5 C8 N4 86.7(8) . .
C5 N4 C8 N5 108.4(7) . .
C6 N4 C8 N5 -87.6(8) . .
C11 N5 C9 O3 174.2(7) . .
C8 N5 C9 O3 6.5(11) . .
C11 N5 C9 N6 -3.8(8) . .
C8 N5 C9 N6 -171.5(6) . .
C12 N6 C9 O3 -7.2(11) 2_756 .
C10 N6 C9 O3 -174.2(7) . .
C12 N6 C9 N5 170.9(6) 2_756 .
C10 N6 C9 N5 3.9(8) . .
C9 N6 C10 N6 -114.7(7) . 6_565
C12 N6 C10 N6 78.4(9) 2_756 6_565
C9 N6 C10 C11 -2.4(8) . .
C12 N6 C10 C11 -169.3(6) 2_756 .
C9 N5 C11 N5 114.0(7) . 6_565
C8 N5 C11 N5 -78.4(9) . 6_565
C9 N5 C11 C10 2.2(7) . .
C8 N5 C11 C10 169.9(6) . .
N6 C10 C11 N5 0.2(7) . .
N6 C10 C11 N5 119.9(5) 6_565 .
N6 C10 C11 N5 -119.9(5) . 6_565
N6 C10 C11 N5 -0.2(7) 6_565 6_565
C1 N1 C12 N6 -101.5(8) . 2_756
C3 N1 C12 N6 85.3(8) . 2_756

loop_
_platon_squeeze_void_nr
_platon_squeeze_void_average_x
_platon_squeeze_void_average_y
_platon_squeeze_void_average_z
_platon_squeeze_void_volume
_platon_squeeze_void_count_electrons
1 -0.001 -0.003 0.000 1090.8 452.4
2 0.500 0.048 0.500 121.8 37.9
3 1.000 0.548 0.500 121.7 37.9
